data_4072392
loop_
_publ_author_name
'Marinescu, Smaranda C.'
'Singh, Rojendra'
'Hock, Adam S.'
'Wampler, Keith M.'
'Schrock, Richard R.'
'M\"uller, Peter'

_publ_section_title
;
 Syntheses and Structures of Molybdenum Imido Alkylidene Pyrrolide and
 Indolide Complexes
;
_journal_issue 24
_journal_name_full Organometallics
_journal_page_first 6570
_journal_paper_doi 10.1021/om800816q
_journal_volume 27
_journal_year 2008
_chemical_formula_sum 'C42 H61 Mo N3'
_chemical_formula_weight 703.88
_chemical_name_systematic
; 
 ? 
;
_space_group_IT_number 2
_symmetry_cell_setting triclinic
_symmetry_space_group_name_Hall '-P 1'
_symmetry_space_group_name_H-M 'P -1'
_atom_sites_solution_hydrogens geom
_atom_sites_solution_primary direct
_atom_sites_solution_secondary difmap
_audit_creation_method SHELXL-97
_cell_angle_alpha 90.304(2)
_cell_angle_beta 102.933(2)
_cell_angle_gamma 110.709(2)
_cell_formula_units_Z 2
_cell_length_a 9.8591(11)
_cell_length_b 12.2228(14)
_cell_length_c 17.486(2)
_cell_measurement_reflns_used 9917
_cell_measurement_temperature 100(2)
_cell_measurement_theta_max 0.00
_cell_measurement_theta_min 0.00
_cell_volume 1912.8(4)
_computing_cell_refinement 'Bruker SAINT'
_computing_data_collection 'Bruker APEX2'
_computing_data_reduction 'Bruker SAINT'
_computing_molecular_graphics 'Bruker SHELXTL'
_computing_publication_material 'Bruker SHELXTL'
_computing_structure_refinement 'SHELXL-97 (Sheldrick, 2008)'
_computing_structure_solution 'SHELXS-97 (Sheldrick, 2008)'
_diffrn_ambient_temperature 100(2)
_diffrn_detector_area_resol_mean 8.3
_diffrn_measured_fraction_theta_full 1.000
_diffrn_measured_fraction_theta_max 1.000
_diffrn_measurement_device_type 'Bruker APEX-II CCD'
_diffrn_measurement_method '\f and \w scans'
_diffrn_radiation_monochromator graphite
_diffrn_radiation_source 'fine-focus sealed tube'
_diffrn_radiation_type MoK\a
_diffrn_radiation_wavelength 0.71073
_diffrn_reflns_av_R_equivalents 0.0453
_diffrn_reflns_av_sigmaI/netI 0.0353
_diffrn_reflns_limit_h_max 12
_diffrn_reflns_limit_h_min -12
_diffrn_reflns_limit_k_max 15
_diffrn_reflns_limit_k_min -15
_diffrn_reflns_limit_l_max 22
_diffrn_reflns_limit_l_min -22
_diffrn_reflns_number 35857
_diffrn_reflns_theta_full 26.73
_diffrn_reflns_theta_max 26.73
_diffrn_reflns_theta_min 1.20
_exptl_absorpt_coefficient_mu 0.374
_exptl_absorpt_correction_T_max 0.9289
_exptl_absorpt_correction_T_min 0.8960
_exptl_absorpt_correction_type multi-scan
_exptl_absorpt_process_details 'SADABS (Sheldrick, 2008)'
_exptl_crystal_colour orange
_exptl_crystal_density_diffrn 1.222
_exptl_crystal_density_meas 0
_exptl_crystal_density_method 'not measured'
_exptl_crystal_description block
_exptl_crystal_F_000 752
_exptl_crystal_size_max 0.30
_exptl_crystal_size_mid 0.30
_exptl_crystal_size_min 0.20
_refine_diff_density_max 0.892
_refine_diff_density_min -0.372
_refine_diff_density_rms 0.059
_refine_ls_extinction_method none
_refine_ls_goodness_of_fit_ref 1.034
_refine_ls_hydrogen_treatment mixed
_refine_ls_matrix_type full
_refine_ls_number_parameters 418
_refine_ls_number_reflns 8122
_refine_ls_number_restraints 1
_refine_ls_restrained_S_all 1.034
_refine_ls_R_factor_all 0.0321
_refine_ls_R_factor_gt 0.0282
_refine_ls_shift/su_max 0.001
_refine_ls_shift/su_mean 0.000
_refine_ls_structure_factor_coef Fsqd
_refine_ls_weighting_details 'calc w=1/[\s^2^(Fo^2^)+(0.0275P)^2^+1.3583P] where P=(Fo^2^+2Fc^2^)/3'
_refine_ls_weighting_scheme calc
_refine_ls_wR_factor_gt 0.0691
_refine_ls_wR_factor_ref 0.0718
_reflns_number_gt 7415
_reflns_number_total 8122
_reflns_threshold_expression >2sigma(I)
_cod_data_source_file om800816q_si_005.cif
_cod_data_source_block 08216
_cod_depositor_comments
;
The following automatic conversions were performed:

'_symmetry_cell_setting' value 'Triclinic' changed to 'triclinic'
according to /home/saulius/struct/CIF-dictionaries/cif_core.dic
dictionary named 'cif_core.dic' version 2.4.1 from 2010-06-29.

Automatic conversion script
Id: cif_fix_values 1715 2011-07-08 13:25:40Z adriana 
;
_cod_original_sg_symbol_H-M P-1
_cod_database_code 4072392

loop_
_symmetry_equiv_pos_as_xyz
'x, y, z'
'-x, -y, -z'

loop_
_atom_site_label
_atom_site_type_symbol
_atom_site_fract_x
_atom_site_fract_y
_atom_site_fract_z
_atom_site_U_iso_or_equiv
_atom_site_adp_type
_atom_site_occupancy
_atom_site_symmetry_multiplicity
_atom_site_calc_flag
_atom_site_refinement_flags
Mo1 Mo 0.112395(16) -0.156436(12) 0.237159(8) 0.01174(5) Uani 1 1 d .
C1 C 0.09129(18) -0.00533(15) 0.22774(10) 0.0143(3) Uani 1 1 d D
H1 H 0.109(2) 0.0179(18) 0.1779(10) 0.021 Uiso 1 1 d D
C2 C 0.08699(19) 0.09675(15) 0.27749(10) 0.0163(3) Uani 1 1 d .
C3 C -0.0720(2) 0.10146(16) 0.25392(11) 0.0205(4) Uani 1 1 d .
H3A H -0.1443 0.0286 0.2656 0.031 Uiso 1 1 calc R
H3B H -0.0978 0.1103 0.1974 0.031 Uiso 1 1 calc R
H3C H -0.0745 0.1685 0.2839 0.031 Uiso 1 1 calc R
C4 C 0.1246(2) 0.08125(16) 0.36564(10) 0.0196(4) Uani 1 1 d .
H4A H 0.0530 0.0071 0.3761 0.029 Uiso 1 1 calc R
H4B H 0.1189 0.1467 0.3958 0.029 Uiso 1 1 calc R
H4C H 0.2258 0.0800 0.3814 0.029 Uiso 1 1 calc R
C5 C 0.1962(2) 0.21323(15) 0.25789(11) 0.0168(4) Uani 1 1 d .
C6 C 0.3093(2) 0.29413(16) 0.31534(12) 0.0236(4) Uani 1 1 d .
H6A H 0.3195 0.2789 0.3691 0.028 Uiso 1 1 calc R
C7 C 0.4075(2) 0.39704(18) 0.29524(13) 0.0302(5) Uani 1 1 d .
H7A H 0.4840 0.4509 0.3354 0.036 Uiso 1 1 calc R
C8 C 0.3948(2) 0.42154(17) 0.21723(13) 0.0288(4) Uani 1 1 d .
H8A H 0.4633 0.4910 0.2036 0.035 Uiso 1 1 calc R
C9 C 0.2809(2) 0.34341(17) 0.15939(12) 0.0235(4) Uani 1 1 d .
H9A H 0.2700 0.3597 0.1058 0.028 Uiso 1 1 calc R
C10 C 0.1829(2) 0.24153(15) 0.17969(11) 0.0190(4) Uani 1 1 d .
H10A H 0.1045 0.1893 0.1395 0.023 Uiso 1 1 calc R
N1 N 0.08927(16) -0.18322(12) 0.33165(8) 0.0142(3) Uani 1 1 d .
C11 C 0.0456(2) -0.23168(15) 0.39845(10) 0.0161(3) Uani 1 1 d .
C12 C 0.1396(2) -0.27731(16) 0.45127(10) 0.0201(4) Uani 1 1 d .
C13 C 0.0884(2) -0.33252(19) 0.51420(11) 0.0268(4) Uani 1 1 d .
H13A H 0.1492 -0.3642 0.5502 0.032 Uiso 1 1 calc R
C14 C -0.0503(2) -0.34198(19) 0.52513(11) 0.0271(4) Uani 1 1 d .
H14A H -0.0838 -0.3801 0.5683 0.033 Uiso 1 1 calc R
C15 C -0.1399(2) -0.29611(16) 0.47349(11) 0.0219(4) Uani 1 1 d .
H15A H -0.2346 -0.3034 0.4818 0.026 Uiso 1 1 calc R
C16 C -0.0948(2) -0.23927(15) 0.40940(10) 0.0172(4) Uani 1 1 d .
C17 C 0.2937(2) -0.26097(17) 0.44051(11) 0.0223(4) Uani 1 1 d .
H17A H 0.2852 -0.2743 0.3829 0.027 Uiso 1 1 calc R
C18 C 0.3946(2) -0.1331(2) 0.46749(13) 0.0357(5) Uani 1 1 d .
H18A H 0.3486 -0.0809 0.4394 0.054 Uiso 1 1 calc R
H18B H 0.4921 -0.1179 0.4560 0.054 Uiso 1 1 calc R
H18C H 0.4077 -0.1184 0.5243 0.054 Uiso 1 1 calc R
C19 C 0.3628(3) -0.3440(2) 0.48291(16) 0.0448(6) Uani 1 1 d .
H19A H 0.2956 -0.4255 0.4659 0.067 Uiso 1 1 calc R
H19B H 0.3785 -0.3291 0.5399 0.067 Uiso 1 1 calc R
H19C H 0.4590 -0.3311 0.4702 0.067 Uiso 1 1 calc R
C20 C -0.1966(2) -0.18947(16) 0.35410(11) 0.0184(4) Uani 1 1 d .
H20A H -0.1394 -0.1435 0.3169 0.022 Uiso 1 1 calc R
C21 C -0.3362(2) -0.28596(17) 0.30504(12) 0.0241(4) Uani 1 1 d .
H21A H -0.3067 -0.3388 0.2758 0.036 Uiso 1 1 calc R
H21B H -0.3951 -0.2504 0.2679 0.036 Uiso 1 1 calc R
H21C H -0.3965 -0.3306 0.3400 0.036 Uiso 1 1 calc R
C22 C -0.2393(2) -0.10473(17) 0.40053(12) 0.0259(4) Uani 1 1 d .
H22A H -0.1483 -0.0432 0.4312 0.039 Uiso 1 1 calc R
H22B H -0.2984 -0.1481 0.4363 0.039 Uiso 1 1 calc R
H22C H -0.2982 -0.0688 0.3638 0.039 Uiso 1 1 calc R
N2 N -0.09690(16) -0.27895(12) 0.17596(8) 0.0140(3) Uani 1 1 d .
C23 C -0.21301(19) -0.26501(15) 0.11872(10) 0.0162(3) Uani 1 1 d .
C24 C -0.3166(2) -0.37416(17) 0.08812(11) 0.0222(4) Uani 1 1 d .
H24A H -0.4054 -0.3897 0.0480 0.027 Uiso 1 1 calc R
C25 C -0.2668(2) -0.45908(16) 0.12727(11) 0.0206(4) Uani 1 1 d .
H25A H -0.3163 -0.5419 0.1180 0.025 Uiso 1 1 calc R
C26 C -0.1350(2) -0.40092(15) 0.18081(10) 0.0162(3) Uani 1 1 d .
C27 C -0.2245(2) -0.14805(15) 0.09997(10) 0.0177(4) Uani 1 1 d .
H27A H -0.1747 -0.0933 0.1491 0.021 Uiso 1 1 calc R
C28 C -0.3877(2) -0.15746(19) 0.07679(13) 0.0276(4) Uani 1 1 d .
H28A H -0.4377 -0.1928 0.1180 0.041 Uiso 1 1 calc R
H28B H -0.4382 -0.2067 0.0269 0.041 Uiso 1 1 calc R
H28C H -0.3916 -0.0789 0.0707 0.041 Uiso 1 1 calc R
C29 C -0.1467(2) -0.09277(17) 0.03600(12) 0.0256(4) Uani 1 1 d .
H29A H -0.0422 -0.0869 0.0507 0.038 Uiso 1 1 calc R
H29B H -0.1504 -0.0141 0.0302 0.038 Uiso 1 1 calc R
H29C H -0.1973 -0.1417 -0.0140 0.038 Uiso 1 1 calc R
C30 C -0.0510(2) -0.45676(15) 0.24165(10) 0.0171(4) Uani 1 1 d .
H30A H 0.0425 -0.3936 0.2720 0.021 Uiso 1 1 calc R
C31 C -0.0070(2) -0.54880(17) 0.20373(12) 0.0249(4) Uani 1 1 d .
H31A H 0.0529 -0.5124 0.1665 0.037 Uiso 1 1 calc R
H31B H -0.0975 -0.6133 0.1757 0.037 Uiso 1 1 calc R
H31C H 0.0515 -0.5795 0.2448 0.037 Uiso 1 1 calc R
C32 C -0.1446(2) -0.51598(17) 0.29992(11) 0.0236(4) Uani 1 1 d .
H32A H -0.1729 -0.4581 0.3250 0.035 Uiso 1 1 calc R
H32B H -0.0856 -0.5472 0.3404 0.035 Uiso 1 1 calc R
H32C H -0.2349 -0.5803 0.2715 0.035 Uiso 1 1 calc R
N3 N 0.24788(16) -0.11133(13) 0.12983(8) 0.0153(3) Uani 1 1 d .
C33 C 0.21305(19) -0.23045(15) 0.13442(10) 0.0157(3) Uani 1 1 d .
C34 C 0.28073(19) -0.25310(15) 0.20929(10) 0.0159(3) Uani 1 1 d .
H34A H 0.2828 -0.3308 0.2258 0.019 Uiso 1 1 calc R
C35 C 0.36396(19) -0.14183(15) 0.25244(10) 0.0162(3) Uani 1 1 d .
H35A H 0.4407 -0.1265 0.3035 0.019 Uiso 1 1 calc R
C36 C 0.34482(19) -0.05626(15) 0.20080(10) 0.0155(3) Uani 1 1 d .
C37 C 0.1242(2) -0.31811(16) 0.06380(10) 0.0184(4) Uani 1 1 d .
H37A H 0.0279 -0.3693 0.0753 0.022 Uiso 1 1 calc R
C38 C 0.0885(3) -0.25912(19) -0.01019(12) 0.0335(5) Uani 1 1 d .
H38A H 0.0313 -0.2109 -0.0015 0.050 Uiso 1 1 calc R
H38B H 0.0295 -0.3192 -0.0541 0.050 Uiso 1 1 calc R
H38C H 0.1818 -0.2091 -0.0227 0.050 Uiso 1 1 calc R
C39 C 0.2111(2) -0.39597(16) 0.05040(11) 0.0231(4) Uani 1 1 d .
H39A H 0.1530 -0.4536 0.0050 0.035 Uiso 1 1 calc R
H39B H 0.2288 -0.4371 0.0974 0.035 Uiso 1 1 calc R
H39C H 0.3071 -0.3469 0.0403 0.035 Uiso 1 1 calc R
C40 C 0.4308(2) 0.07445(15) 0.21035(11) 0.0194(4) Uani 1 1 d .
H40A H 0.3581 0.1148 0.1939 0.023 Uiso 1 1 calc R
C41 C 0.5383(2) 0.10408(18) 0.15552(13) 0.0273(4) Uani 1 1 d .
H41A H 0.4815 0.0758 0.1011 0.041 Uiso 1 1 calc R
H41B H 0.6113 0.0660 0.1711 0.041 Uiso 1 1 calc R
H41C H 0.5906 0.1894 0.1594 0.041 Uiso 1 1 calc R
C42 C 0.5152(2) 0.11865(17) 0.29546(12) 0.0258(4) Uani 1 1 d .
H42A H 0.4444 0.0998 0.3292 0.039 Uiso 1 1 calc R
H42B H 0.5675 0.2039 0.2995 0.039 Uiso 1 1 calc R
H42C H 0.5880 0.0807 0.3125 0.039 Uiso 1 1 calc R

loop_
_atom_site_aniso_label
_atom_site_aniso_U_11
_atom_site_aniso_U_22
_atom_site_aniso_U_33
_atom_site_aniso_U_23
_atom_site_aniso_U_13
_atom_site_aniso_U_12
Mo1 0.01225(8) 0.01150(8) 0.01155(8) 0.00070(5) 0.00243(5) 0.00469(6)
C1 0.0117(8) 0.0144(8) 0.0147(8) 0.0003(6) 0.0011(6) 0.0034(7)
C2 0.0173(9) 0.0136(8) 0.0182(9) -0.0006(7) 0.0046(7) 0.0057(7)
C3 0.0187(9) 0.0168(9) 0.0272(10) 0.0009(7) 0.0060(8) 0.0077(7)
C4 0.0237(9) 0.0154(8) 0.0189(9) -0.0009(7) 0.0062(7) 0.0058(7)
C5 0.0172(9) 0.0133(8) 0.0226(9) 0.0009(7) 0.0057(7) 0.0082(7)
C6 0.0246(10) 0.0188(9) 0.0223(9) 0.0009(7) 0.0018(8) 0.0043(8)
C7 0.0262(11) 0.0198(10) 0.0346(12) -0.0003(8) -0.0012(9) 0.0016(8)
C8 0.0236(10) 0.0181(9) 0.0414(12) 0.0071(9) 0.0082(9) 0.0034(8)
C9 0.0277(10) 0.0200(9) 0.0268(10) 0.0068(8) 0.0090(8) 0.0120(8)
C10 0.0206(9) 0.0155(9) 0.0214(9) 0.0005(7) 0.0031(7) 0.0084(7)
N1 0.0139(7) 0.0145(7) 0.0143(7) -0.0001(5) 0.0017(6) 0.0062(6)
C11 0.0186(9) 0.0164(8) 0.0126(8) 0.0005(6) 0.0038(7) 0.0055(7)
C12 0.0216(9) 0.0234(9) 0.0164(9) 0.0021(7) 0.0044(7) 0.0096(8)
C13 0.0289(11) 0.0353(11) 0.0201(9) 0.0108(8) 0.0071(8) 0.0154(9)
C14 0.0324(11) 0.0331(11) 0.0189(9) 0.0104(8) 0.0120(8) 0.0120(9)
C15 0.0226(9) 0.0229(9) 0.0219(9) 0.0014(7) 0.0112(8) 0.0069(8)
C16 0.0198(9) 0.0151(8) 0.0157(8) -0.0017(7) 0.0038(7) 0.0054(7)
C17 0.0213(9) 0.0315(11) 0.0169(9) 0.0066(8) 0.0040(7) 0.0132(8)
C18 0.0270(11) 0.0463(14) 0.0320(12) 0.0005(10) 0.0052(9) 0.0125(10)
C19 0.0376(13) 0.0588(17) 0.0494(15) 0.0221(13) 0.0136(12) 0.0291(13)
C20 0.0170(9) 0.0194(9) 0.0207(9) 0.0039(7) 0.0071(7) 0.0074(7)
C21 0.0177(9) 0.0253(10) 0.0271(10) 0.0014(8) 0.0035(8) 0.0063(8)
C22 0.0256(10) 0.0244(10) 0.0335(11) 0.0034(8) 0.0133(9) 0.0124(8)
N2 0.0147(7) 0.0127(7) 0.0140(7) 0.0011(5) 0.0036(6) 0.0043(6)
C23 0.0161(8) 0.0183(9) 0.0145(8) 0.0009(7) 0.0040(7) 0.0065(7)
C24 0.0191(9) 0.0218(9) 0.0196(9) -0.0007(7) -0.0011(7) 0.0038(7)
C25 0.0219(9) 0.0133(8) 0.0224(9) -0.0008(7) 0.0045(8) 0.0019(7)
C26 0.0194(9) 0.0140(8) 0.0160(8) 0.0013(6) 0.0071(7) 0.0054(7)
C27 0.0172(9) 0.0173(9) 0.0177(9) 0.0009(7) 0.0010(7) 0.0075(7)
C28 0.0212(10) 0.0299(11) 0.0327(11) 0.0037(9) 0.0021(8) 0.0131(9)
C29 0.0298(11) 0.0225(10) 0.0266(10) 0.0064(8) 0.0084(8) 0.0111(8)
C30 0.0201(9) 0.0138(8) 0.0185(8) 0.0023(7) 0.0060(7) 0.0065(7)
C31 0.0341(11) 0.0194(9) 0.0270(10) 0.0045(8) 0.0129(9) 0.0135(8)
C32 0.0299(10) 0.0219(10) 0.0221(9) 0.0079(7) 0.0112(8) 0.0099(8)
N3 0.0153(7) 0.0161(7) 0.0162(7) 0.0016(6) 0.0060(6) 0.0063(6)
C33 0.0141(8) 0.0174(8) 0.0177(8) 0.0004(7) 0.0067(7) 0.0067(7)
C34 0.0153(8) 0.0153(8) 0.0197(9) 0.0012(7) 0.0054(7) 0.0081(7)
C35 0.0133(8) 0.0195(9) 0.0174(8) 0.0014(7) 0.0034(7) 0.0081(7)
C36 0.0113(8) 0.0181(9) 0.0184(8) -0.0001(7) 0.0048(7) 0.0064(7)
C37 0.0186(9) 0.0187(9) 0.0177(9) -0.0024(7) 0.0049(7) 0.0064(7)
C38 0.0514(14) 0.0321(12) 0.0186(10) -0.0056(8) -0.0036(9) 0.0244(11)
C39 0.0257(10) 0.0199(9) 0.0240(10) -0.0050(7) 0.0048(8) 0.0094(8)
C40 0.0153(9) 0.0154(9) 0.0271(10) 0.0010(7) 0.0058(7) 0.0047(7)
C41 0.0222(10) 0.0220(10) 0.0359(11) 0.0040(8) 0.0118(9) 0.0031(8)
C42 0.0231(10) 0.0188(9) 0.0308(11) -0.0029(8) 0.0032(8) 0.0038(8)

loop_
_atom_type_symbol
_atom_type_description
_atom_type_scat_dispersion_real
_atom_type_scat_dispersion_imag
_atom_type_scat_source
C C 0.0033 0.0016 'International Tables Vol C Tables 4.2.6.8 and 6.1.1.4'
H H 0.0000 0.0000 'International Tables Vol C Tables 4.2.6.8 and 6.1.1.4'
N N 0.0061 0.0033 'International Tables Vol C Tables 4.2.6.8 and 6.1.1.4'
Mo Mo -1.6832 0.6857 'International Tables Vol C Tables 4.2.6.8 and 6.1.1.4'

loop_
_geom_angle_atom_site_label_1
_geom_angle_atom_site_label_2
_geom_angle_atom_site_label_3
_geom_angle
N1 Mo1 C1 101.21(7)
N1 Mo1 N2 97.02(6)
C1 Mo1 N2 104.75(6)
N1 Mo1 C35 100.98(6)
C1 Mo1 C35 112.19(7)
N2 Mo1 C35 134.37(6)
N1 Mo1 C36 126.66(6)
C1 Mo1 C36 83.30(6)
N2 Mo1 C36 133.64(6)
C35 Mo1 C36 34.49(6)
N1 Mo1 C34 108.02(6)
C1 Mo1 C34 138.30(7)
N2 Mo1 C34 100.53(6)
C35 Mo1 C34 33.94(6)
C36 Mo1 C34 55.46(6)
N1 Mo1 N3 157.01(6)
C1 Mo1 N3 87.64(6)
N2 Mo1 N3 101.20(5)
C35 Mo1 N3 56.11(5)
C36 Mo1 N3 32.66(5)
C34 Mo1 N3 54.95(5)
N1 Mo1 C33 138.71(6)
C1 Mo1 C33 118.27(6)
N2 Mo1 C33 84.82(5)
C35 Mo1 C33 54.63(6)
C36 Mo1 C33 53.07(6)
C34 Mo1 C33 32.55(6)
N3 Mo1 C33 31.81(5)
C2 C1 Mo1 141.40(13)
C4 C2 C1 111.33(14)
C4 C2 C5 111.52(14)
C1 C2 C5 108.73(14)
C4 C2 C3 108.80(14)
C1 C2 C3 109.02(14)
C5 C2 C3 107.34(14)
C6 C5 C10 117.20(17)
C6 C5 C2 122.73(16)
C10 C5 C2 120.06(16)
C5 C6 C7 121.09(18)
C8 C7 C6 120.63(19)
C9 C8 C7 119.13(18)
C10 C9 C8 120.03(19)
C9 C10 C5 121.87(17)
C11 N1 Mo1 165.80(12)
N1 C11 C16 118.87(15)
N1 C11 C12 119.43(15)
C16 C11 C12 121.63(16)
C13 C12 C11 118.10(17)
C13 C12 C17 121.69(17)
C11 C12 C17 120.16(16)
C14 C13 C12 120.90(18)
C15 C14 C13 120.26(18)
C14 C15 C16 121.63(18)
C15 C16 C11 117.47(17)
C15 C16 C20 119.98(16)
C11 C16 C20 122.55(16)
C12 C17 C19 114.75(17)
C12 C17 C18 107.77(16)
C19 C17 C18 110.62(18)
C16 C20 C21 112.16(15)
C16 C20 C22 110.52(15)
C21 C20 C22 110.73(15)
C23 N2 C26 106.44(14)
C23 N2 Mo1 131.26(11)
C26 N2 Mo1 121.86(11)
C24 C23 N2 108.92(15)
C24 C23 C27 126.78(16)
N2 C23 C27 124.14(15)
C23 C24 C25 107.68(16)
C26 C25 C24 107.92(16)
C25 C26 N2 109.02(15)
C25 C26 C30 125.74(16)
N2 C26 C30 124.95(15)
C23 C27 C29 113.73(15)
C23 C27 C28 111.20(15)
C29 C27 C28 109.42(15)
C26 C30 C31 112.19(15)
C26 C30 C32 111.12(15)
C31 C30 C32 108.49(15)
C33 N3 C36 106.68(14)
C33 N3 Mo1 75.87(9)
C36 N3 Mo1 70.49(9)
N3 C33 C34 110.75(15)
N3 C33 C37 121.64(15)
C34 C33 C37 127.43(16)
N3 C33 Mo1 72.32(9)
C34 C33 Mo1 71.26(9)
C37 C33 Mo1 127.24(11)
C33 C34 C35 106.19(15)
C33 C34 Mo1 76.18(10)
C35 C34 Mo1 69.15(9)
C34 C35 C36 106.52(15)
C34 C35 Mo1 76.90(10)
C36 C35 Mo1 74.25(10)
N3 C36 C35 109.74(15)
N3 C36 C40 120.84(15)
C35 C36 C40 128.65(16)
N3 C36 Mo1 76.85(9)
C35 C36 Mo1 71.26(10)
C40 C36 Mo1 126.58(11)
C33 C37 C38 112.31(15)
C33 C37 C39 109.42(15)
C38 C37 C39 109.99(15)
C36 C40 C42 111.95(15)
C36 C40 C41 109.14(15)
C42 C40 C41 110.87(16)

loop_
_geom_bond_atom_site_label_1
_geom_bond_atom_site_label_2
_geom_bond_distance
Mo1 N1 1.7351(14)
Mo1 C1 1.9342(17)
Mo1 N2 2.1106(14)
Mo1 C35 2.3758(17)
Mo1 C36 2.4146(17)
Mo1 C34 2.4761(17)
Mo1 N3 2.4945(14)
Mo1 C33 2.5390(16)
C1 C2 1.536(2)
C2 C4 1.532(2)
C2 C5 1.546(2)
C2 C3 1.551(2)
C5 C6 1.392(3)
C5 C10 1.401(3)
C6 C7 1.393(3)
C7 C8 1.386(3)
C8 C9 1.385(3)
C9 C10 1.385(3)
N1 C11 1.397(2)
C11 C16 1.411(2)
C11 C12 1.418(2)
C12 C13 1.392(3)
C12 C17 1.516(3)
C13 C14 1.387(3)
C14 C15 1.382(3)
C15 C16 1.396(2)
C16 C20 1.522(2)
C17 C19 1.522(3)
C17 C18 1.529(3)
C20 C21 1.528(3)
C20 C22 1.537(2)
N2 C23 1.403(2)
N2 C26 1.411(2)
C23 C24 1.376(2)
C23 C27 1.506(2)
C24 C25 1.416(3)
C25 C26 1.366(3)
C26 C30 1.516(2)
C27 C29 1.524(3)
C27 C28 1.531(3)
C30 C31 1.536(2)
C30 C32 1.540(2)
N3 C33 1.380(2)
N3 C36 1.383(2)
C33 C34 1.407(2)
C33 C37 1.509(2)
C34 C35 1.420(2)
C35 C36 1.421(2)
C36 C40 1.508(2)
C37 C38 1.518(3)
C37 C39 1.536(2)
C40 C42 1.523(3)
C40 C41 1.536(3)
